data_1518459
loop_
_publ_author_name
'Liu, Ze-Shui'
'Li, Wen-Ke'
'Kang, Tai-Ran'
'He, Long'
'Liu, Quan-Zhong'

_publ_section_title
;
 Palladium-catalyzed asymmetric cycloadditions of vinylcyclopropanes and
 in situ formed unsaturated imines: construction of structurally and
 optically enriched spiroindolenines.
;
_journal_issue 1
_journal_name_full 'Organic letters'
_journal_page_first 150
_journal_page_last 153
_journal_paper_doi 10.1021/ol503383x
_journal_volume 17
_journal_year 2015
_chemical_formula_sum 'C24 H23 N O4'
_chemical_formula_weight 389.43
_chemical_name_systematic
;
 ?
;
_space_group_crystal_system monoclinic
_space_group_IT_number 14
_space_group_name_Hall '-P 2ybc'
_space_group_name_H-M_alt 'P 1 21/c 1'
_symmetry_space_group_name_Hall '-P 2ybc'
_symmetry_space_group_name_H-M 'P 1 21/c 1'
_atom_sites_solution_hydrogens geom
_audit_creation_method SHELXL-2013
_cell_angle_alpha 90
_cell_angle_beta 108.9360(10)
_cell_angle_gamma 90
_cell_formula_units_Z 4
_cell_length_a 9.62570(10)
_cell_length_b 24.6776(2)
_cell_length_c 9.19830(10)
_cell_measurement_reflns_used 9981
_cell_measurement_temperature 290(2)
_cell_measurement_theta_max 69.7131
_cell_measurement_theta_min 3.5792
_cell_volume 2066.71(4)
_computing_cell_refinement 'CrysAlisPro (Agilent Technologies)'
_computing_data_collection 'CrysAlisPro (Agilent Technologies)'
_computing_data_reduction 'CrysAlisPro (Agilent Technologies)'
_computing_molecular_graphics 'Ortep-3 (L. J. Farrugia, 2001)'
_computing_publication_material SHELXL-2013
_computing_structure_refinement 'SHELXL-2013 (Sheldrick, 2013)'
_computing_structure_solution 'SHELXS-97 (Sheldrick, 1997)'
_diffrn_ambient_temperature 290(2)
_diffrn_detector_area_resol_mean 15.9149
_diffrn_measured_fraction_theta_full 0.996
_diffrn_measured_fraction_theta_max 0.989
_diffrn_measurement_device_type 'Gemini S Ultra, Agilent Technologies'
_diffrn_measurement_method '\w scans'
_diffrn_radiation_type CuK\a
_diffrn_radiation_wavelength 1.54184
_diffrn_reflns_av_R_equivalents 0.0154
_diffrn_reflns_av_unetI/netI 0.0120
_diffrn_reflns_Laue_measured_fraction_full 0.996
_diffrn_reflns_Laue_measured_fraction_max 0.989
_diffrn_reflns_limit_h_max 11
_diffrn_reflns_limit_h_min -11
_diffrn_reflns_limit_k_max 29
_diffrn_reflns_limit_k_min -29
_diffrn_reflns_limit_l_max 11
_diffrn_reflns_limit_l_min -10
_diffrn_reflns_number 15807
_diffrn_reflns_point_group_measured_fraction_full 0.996
_diffrn_reflns_point_group_measured_fraction_max 0.989
_diffrn_reflns_theta_full 67.684
_diffrn_reflns_theta_max 69.843
_diffrn_reflns_theta_min 3.582
_diffrn_source 'Enhance Ultra (Cu) X-ray Source'
_exptl_absorpt_coefficient_mu 0.689
_exptl_absorpt_correction_T_max 1.00000
_exptl_absorpt_correction_T_min 0.93066
_exptl_absorpt_correction_type multi-scan
_exptl_absorpt_process_details
;
CrysAlisPro, Agilent Technologies,
Version 1.171.36.21 (release 14-08-2012 CrysAlis171 .NET)
(compiled Sep 14 2012,17:21:16)
Empirical absorption correction using spherical harmonics,
 implemented in SCALE3 ABSPACK scaling algorithm.
;
_exptl_crystal_density_diffrn 1.252
_exptl_crystal_description block
_exptl_crystal_F_000 824
_exptl_crystal_size_max 0.390
_exptl_crystal_size_mid 0.380
_exptl_crystal_size_min 0.300
_refine_diff_density_max 0.212
_refine_diff_density_min -0.146
_refine_diff_density_rms 0.027
_refine_ls_extinction_coef 0.0130(8)
_refine_ls_extinction_expression Fc^*^=kFc[1+0.001xFc^2^\l^3^/sin(2\q)]^-1/4^
_refine_ls_extinction_method SHELXL
_refine_ls_goodness_of_fit_ref 1.057
_refine_ls_hydrogen_treatment constr
_refine_ls_matrix_type full
_refine_ls_number_parameters 265
_refine_ls_number_reflns 3868
_refine_ls_number_restraints 0
_refine_ls_restrained_S_all 1.057
_refine_ls_R_factor_all 0.0403
_refine_ls_R_factor_gt 0.0384
_refine_ls_shift/su_max 0.028
_refine_ls_shift/su_mean 0.001
_refine_ls_structure_factor_coef Fsqd
_refine_ls_weighting_details 'w=1/[\s^2^(Fo^2^)+(0.0549P)^2^+0.3667P] where P=(Fo^2^+2Fc^2^)/3'
_refine_ls_weighting_scheme calc
_refine_ls_wR_factor_gt 0.1062
_refine_ls_wR_factor_ref 0.1081
_reflns_Friedel_coverage 0.000
_reflns_number_gt 3617
_reflns_number_total 3868
_reflns_threshold_expression 'I > 2\s(I)'
_cod_data_source_file ol503383x_si_003.cif
_cod_data_source_block shelxl
_cod_depositor_comments 'Adding full bibliography for 1518458--1518461.cif.'
_cod_database_code 1518459
_shelx_space_group_comment
;
The symmetry employed for this shelxl refinement is uniquely defined
by the following loop, which should always be used as a source of
symmetry information in preference to the above space-group names.
They are only intended as comments.
;
_shelx_estimated_absorpt_t_min 0.775
_shelx_estimated_absorpt_t_max 0.820
_shelxl_version_number 2013-4

loop_
_space_group_symop_operation_xyz
'x, y, z'
'-x, y+1/2, -z+1/2'
'-x, -y, -z'
'x, -y-1/2, z-1/2'

loop_
_atom_site_label
_atom_site_type_symbol
_atom_site_fract_x
_atom_site_fract_y
_atom_site_fract_z
_atom_site_U_iso_or_equiv
_atom_site_adp_type
_atom_site_occupancy
_atom_site_site_symmetry_order
_atom_site_calc_flag
_atom_site_refinement_flags_posn
_atom_site_refinement_flags_adp
O4 O -0.21325(10) -0.05745(4) 0.74073(11) 0.0567(3) Uani 1 1 d . .
O3 O -0.00728(12) -0.00878(4) 0.78591(11) 0.0623(3) Uani 1 1 d . .
O2 O -0.23351(11) -0.06492(4) 0.41691(11) 0.0605(3) Uani 1 1 d . .
O1 O -0.21455(12) -0.15313(4) 0.46845(12) 0.0689(3) Uani 1 1 d . .
N1 N 0.39399(13) -0.12020(6) 0.99493(14) 0.0647(3) Uani 1 1 d . .
C10 C -0.03812(12) -0.09087(4) 0.63436(12) 0.0399(3) Uani 1 1 d . .
C7 C 0.19782(13) -0.13713(5) 0.76534(13) 0.0422(3) Uani 1 1 d . .
C9 C 0.03068(12) -0.14094(4) 0.73872(12) 0.0393(3) Uani 1 1 d . .
H9 H -0.0025 -0.1726 0.6723 0.047 Uiso 1 1 calc R U
C21 C -0.17284(13) -0.10787(5) 0.50039(13) 0.0438(3) Uani 1 1 d . .
C12 C 0.19834(13) -0.11673(5) 0.60597(14) 0.0448(3) Uani 1 1 d . .
H12 H 0.1596 -0.1459 0.5315 0.054 Uiso 1 1 calc R U
C5 C 0.27993(14) -0.18880(5) 0.82276(15) 0.0492(3) Uani 1 1 d . .
C11 C 0.08435(13) -0.07135(5) 0.57035(14) 0.0455(3) Uani 1 1 d . .
H11A H 0.0445 -0.0652 0.4604 0.055 Uiso 1 1 calc R U
H11B H 0.1280 -0.0379 0.6199 0.055 Uiso 1 1 calc R U
C20 C 0.02793(16) -0.12078(6) 1.01067(15) 0.0569(3) Uani 1 1 d . .
H20 H 0.0892 -0.0912 1.0165 0.068 Uiso 1 1 calc R U
C15 C -0.01579(13) -0.15192(5) 0.87803(13) 0.0425(3) Uani 1 1 d . .
C23 C -0.08251(14) -0.04670(5) 0.72706(13) 0.0452(3) Uani 1 1 d . .
C4 C 0.25958(17) -0.24111(6) 0.76706(19) 0.0615(4) Uani 1 1 d . .
H4 H 0.1837 -0.2497 0.6776 0.074 Uiso 1 1 calc R U
C6 C 0.39282(15) -0.17641(7) 0.95726(17) 0.0601(4) Uani 1 1 d . .
C8 C 0.28590(14) -0.09896(6) 0.89066(14) 0.0506(3) Uani 1 1 d . .
H8 H 0.2626 -0.0624 0.8915 0.061 Uiso 1 1 calc R U
C13 C 0.34785(16) -0.10197(6) 0.60020(17) 0.0567(3) Uani 1 1 d . .
H13 H 0.4235 -0.1261 0.6469 0.068 Uiso 1 1 calc R U
C22 C -0.35589(17) -0.07539(7) 0.27830(17) 0.0710(4) Uani 1 1 d . .
H22A H -0.3227 -0.0966 0.2084 0.106 Uiso 1 1 calc R U
H22B H -0.3951 -0.0416 0.2306 0.106 Uiso 1 1 calc R U
H22C H -0.4309 -0.0949 0.3041 0.106 Uiso 1 1 calc R U
C14 C 0.38306(19) -0.05962(7) 0.5377(2) 0.0716(4) Uani 1 1 d . .
H14A H 0.3117 -0.0342 0.4894 0.086 Uiso 1 1 calc R U
H14B H 0.4798 -0.0545 0.5410 0.086 Uiso 1 1 calc R U
C3 C 0.3567(2) -0.28075(7) 0.8496(3) 0.0803(5) Uani 1 1 d . .
H3 H 0.3455 -0.3163 0.8144 0.096 Uiso 1 1 calc R U
C19 C -0.0183(2) -0.13310(7) 1.13454(17) 0.0687(4) Uani 1 1 d . .
H19 H 0.0120 -0.1116 1.2223 0.082 Uiso 1 1 calc R U
C1 C 0.48902(18) -0.21585(9) 1.0392(2) 0.0827(6) Uani 1 1 d . .
H1 H 0.5643 -0.2075 1.1293 0.099 Uiso 1 1 calc R U
C16 C -0.10599(17) -0.19570(6) 0.87578(18) 0.0619(4) Uani 1 1 d . .
H16 H -0.1374 -0.2174 0.7885 0.074 Uiso 1 1 calc R U
C18 C -0.1076(2) -0.17630(7) 1.1292(2) 0.0773(5) Uani 1 1 d . .
H18 H -0.1391 -0.1842 1.2123 0.093 Uiso 1 1 calc R U
C24 C -0.2577(2) -0.02361(8) 0.8467(2) 0.0787(5) Uani 1 1 d . .
H24A H -0.2739 0.0127 0.8075 0.118 Uiso 1 1 calc R U
H24B H -0.1818 -0.0236 0.9449 0.118 Uiso 1 1 calc R U
H24C H -0.3467 -0.0376 0.8578 0.118 Uiso 1 1 calc R U
C2 C 0.4690(2) -0.26808(9) 0.9820(3) 0.0905(6) Uani 1 1 d . .
H2 H 0.5327 -0.2953 1.0341 0.109 Uiso 1 1 calc R U
C17 C -0.1506(2) -0.20793(7) 1.0007(2) 0.0823(5) Uani 1 1 d . .
H17 H -0.2102 -0.2379 0.9970 0.099 Uiso 1 1 calc R U

loop_
_atom_site_aniso_label
_atom_site_aniso_U_11
_atom_site_aniso_U_22
_atom_site_aniso_U_33
_atom_site_aniso_U_23
_atom_site_aniso_U_13
_atom_site_aniso_U_12
O4 0.0502(5) 0.0651(6) 0.0524(5) -0.0144(4) 0.0134(4) 0.0052(4)
O3 0.0785(7) 0.0482(5) 0.0566(6) -0.0159(4) 0.0169(5) -0.0118(5)
O2 0.0610(6) 0.0543(5) 0.0460(5) -0.0009(4) -0.0105(4) 0.0026(4)
O1 0.0699(7) 0.0517(6) 0.0633(6) -0.0065(4) -0.0085(5) -0.0131(5)
N1 0.0492(6) 0.0809(9) 0.0526(7) -0.0002(6) 0.0007(5) -0.0057(6)
C10 0.0421(6) 0.0391(6) 0.0335(5) -0.0020(4) 0.0054(4) -0.0027(4)
C7 0.0428(6) 0.0430(6) 0.0386(6) -0.0009(5) 0.0102(5) -0.0010(5)
C9 0.0414(6) 0.0382(6) 0.0347(5) -0.0026(4) 0.0075(4) -0.0026(4)
C21 0.0444(6) 0.0458(6) 0.0368(6) -0.0051(5) 0.0072(5) -0.0015(5)
C12 0.0493(7) 0.0450(6) 0.0403(6) -0.0024(5) 0.0148(5) -0.0042(5)
C5 0.0451(6) 0.0530(7) 0.0517(7) 0.0084(5) 0.0186(5) 0.0053(5)
C11 0.0492(7) 0.0443(6) 0.0400(6) 0.0024(5) 0.0103(5) -0.0047(5)
C20 0.0680(9) 0.0608(8) 0.0416(7) -0.0023(6) 0.0175(6) -0.0091(6)
C15 0.0448(6) 0.0406(6) 0.0416(6) 0.0025(5) 0.0133(5) 0.0029(5)
C23 0.0510(7) 0.0425(6) 0.0353(6) -0.0019(5) 0.0047(5) 0.0017(5)
C4 0.0648(8) 0.0509(8) 0.0744(9) 0.0065(7) 0.0304(7) 0.0062(6)
C6 0.0439(7) 0.0749(10) 0.0579(8) 0.0150(7) 0.0117(6) 0.0052(6)
C8 0.0463(7) 0.0559(7) 0.0446(7) -0.0048(5) 0.0078(5) -0.0066(5)
C13 0.0553(8) 0.0576(8) 0.0624(8) -0.0004(6) 0.0261(6) 0.0001(6)
C22 0.0600(9) 0.0871(11) 0.0461(7) -0.0047(7) -0.0100(6) 0.0087(8)
C14 0.0648(9) 0.0733(10) 0.0838(11) 0.0083(8) 0.0342(8) -0.0066(8)
C3 0.0833(12) 0.0571(9) 0.1147(15) 0.0234(9) 0.0515(11) 0.0196(8)
C19 0.0945(12) 0.0706(9) 0.0464(8) 0.0002(7) 0.0302(8) 0.0053(8)
C1 0.0518(8) 0.1041(15) 0.0847(12) 0.0364(11) 0.0118(8) 0.0169(9)
C16 0.0752(9) 0.0504(7) 0.0714(9) -0.0108(6) 0.0395(8) -0.0124(7)
C18 0.1150(14) 0.0634(9) 0.0774(11) 0.0114(8) 0.0642(11) 0.0099(9)
C24 0.0740(10) 0.0974(13) 0.0656(10) -0.0248(9) 0.0238(8) 0.0175(9)
C2 0.0675(11) 0.0892(14) 0.1198(16) 0.0504(12) 0.0374(11) 0.0310(10)
C17 0.1100(14) 0.0596(9) 0.1036(14) -0.0021(9) 0.0710(12) -0.0164(9)

loop_
_atom_type_symbol
_atom_type_description
_atom_type_scat_dispersion_real
_atom_type_scat_dispersion_imag
_atom_type_scat_source
C C 0.0181 0.0091 'International Tables Vol C Tables 4.2.6.8 and 6.1.1.4'
N N 0.0311 0.0180 'International Tables Vol C Tables 4.2.6.8 and 6.1.1.4'
O O 0.0492 0.0322 'International Tables Vol C Tables 4.2.6.8 and 6.1.1.4'
H H 0.0000 0.0000 'International Tables Vol C Tables 4.2.6.8 and 6.1.1.4'

loop_
_geom_angle_atom_site_label_1
_geom_angle_atom_site_label_2
_geom_angle_atom_site_label_3
_geom_angle
C23 O4 C24 116.28(11)
C21 O2 C22 116.45(11)
C8 N1 C6 106.02(12)
C23 C10 C21 109.14(9)
C23 C10 C11 111.96(10)
C21 C10 C11 109.18(9)
C23 C10 C9 111.00(9)
C21 C10 C9 110.81(9)
C11 C10 C9 104.69(9)
C5 C7 C8 99.16(10)
C5 C7 C9 113.87(10)
C8 C7 C9 116.95(10)
C5 C7 C12 116.41(10)
C8 C7 C12 110.14(10)
C9 C7 C12 101.06(9)
C15 C9 C7 117.02(9)
C15 C9 C10 118.43(9)
C7 C9 C10 104.99(9)
C15 C9 H9 105.0
C7 C9 H9 105.0
C10 C9 H9 105.0
O1 C21 O2 123.79(11)
O1 C21 C10 125.86(11)
O2 C21 C10 110.23(10)
C13 C12 C11 116.39(11)
C13 C12 C7 114.14(11)
C11 C12 C7 102.61(9)
C13 C12 H12 107.8
C11 C12 H12 107.8
C7 C12 H12 107.8
C4 C5 C6 120.80(13)
C4 C5 C7 131.95(12)
C6 C5 C7 107.24(12)
C12 C11 C10 105.77(9)
C12 C11 H11A 110.6
C10 C11 H11A 110.6
C12 C11 H11B 110.6
C10 C11 H11B 110.6
H11A C11 H11B 108.7
C19 C20 C15 121.03(14)
C19 C20 H20 119.5
C15 C20 H20 119.5
C16 C15 C20 117.15(12)
C16 C15 C9 118.98(11)
C20 C15 C9 123.87(11)
O3 C23 O4 124.30(12)
O3 C23 C10 124.84(12)
O4 C23 C10 110.77(10)
C5 C4 C3 117.70(16)
C5 C4 H4 121.1
C3 C4 H4 121.1
C1 C6 C5 121.41(16)
C1 C6 N1 126.78(15)
C5 C6 N1 111.81(12)
N1 C8 C7 115.75(12)
N1 C8 H8 122.1
C7 C8 H8 122.1
C14 C13 C12 127.26(14)
C14 C13 H13 116.4
C12 C13 H13 116.4
O2 C22 H22A 109.5
O2 C22 H22B 109.5
H22A C22 H22B 109.5
O2 C22 H22C 109.5
H22A C22 H22C 109.5
H22B C22 H22C 109.5
C13 C14 H14A 120.0
C13 C14 H14B 120.0
H14A C14 H14B 120.0
C2 C3 C4 121.14(18)
C2 C3 H3 119.4
C4 C3 H3 119.4
C18 C19 C20 120.67(15)
C18 C19 H19 119.7
C20 C19 H19 119.7
C2 C1 C6 117.51(18)
C2 C1 H1 121.2
C6 C1 H1 121.2
C15 C16 C17 121.37(14)
C15 C16 H16 119.3
C17 C16 H16 119.3
C19 C18 C17 119.38(14)
C19 C18 H18 120.3
C17 C18 H18 120.3
O4 C24 H24A 109.5
O4 C24 H24B 109.5
H24A C24 H24B 109.5
O4 C24 H24C 109.5
H24A C24 H24C 109.5
H24B C24 H24C 109.5
C3 C2 C1 121.43(16)
C3 C2 H2 119.3
C1 C2 H2 119.3
C18 C17 C16 120.39(15)
C18 C17 H17 119.8
C16 C17 H17 119.8

loop_
_geom_bond_atom_site_label_1
_geom_bond_atom_site_label_2
_geom_bond_distance
O4 C23 1.3314(16)
O4 C24 1.4494(17)
O3 C23 1.1994(15)
O2 C21 1.3278(15)
O2 C22 1.4509(15)
O1 C21 1.1909(15)
N1 C8 1.2765(18)
N1 C6 1.429(2)
C10 C23 1.5278(16)
C10 C21 1.5294(15)
C10 C11 1.5553(17)
C10 C9 1.5729(15)
C7 C5 1.5027(17)
C7 C8 1.5167(16)
C7 C9 1.5498(16)
C7 C12 1.5515(16)
C9 C15 1.5125(16)
C9 H9 0.9800
C12 C13 1.5021(18)
C12 C11 1.5272(17)
C12 H12 0.9800
C5 C4 1.379(2)
C5 C6 1.3900(19)
C11 H11A 0.9700
C11 H11B 0.9700
C20 C19 1.385(2)
C20 C15 1.3867(18)
C20 H20 0.9300
C15 C16 1.3819(18)
C4 C3 1.395(2)
C4 H4 0.9300
C6 C1 1.385(2)
C8 H8 0.9300
C13 C14 1.290(2)
C13 H13 0.9300
C22 H22A 0.9600
C22 H22B 0.9600
C22 H22C 0.9600
C14 H14A 0.9300
C14 H14B 0.9300
C3 C2 1.376(3)
C3 H3 0.9300
C19 C18 1.360(2)
C19 H19 0.9300
C1 C2 1.382(3)
C1 H1 0.9300
C16 C17 1.384(2)
C16 H16 0.9300
C18 C17 1.364(3)
C18 H18 0.9300
C24 H24A 0.9600
C24 H24B 0.9600
C24 H24C 0.9600
C2 H2 0.9300
C17 H17 0.9300

loop_
_geom_torsion_atom_site_label_1
_geom_torsion_atom_site_label_2
_geom_torsion_atom_site_label_3
_geom_torsion_atom_site_label_4
_geom_torsion
C5 C7 C9 C15 63.20(13)
C8 C7 C9 C15 -51.66(14)
C12 C7 C9 C15 -171.20(10)
C5 C7 C9 C10 -163.18(9)
C8 C7 C9 C10 81.96(12)
C12 C7 C9 C10 -37.58(11)
C23 C10 C9 C15 27.40(13)
C21 C10 C9 C15 -94.03(12)
C11 C10 C9 C15 148.38(10)
C23 C10 C9 C7 -105.43(10)
C21 C10 C9 C7 133.14(10)
C11 C10 C9 C7 15.55(11)
C22 O2 C21 O1 -1.0(2)
C22 O2 C21 C10 175.22(12)
C23 C10 C21 O1 -128.99(14)
C11 C10 C21 O1 108.34(15)
C9 C10 C21 O1 -6.46(18)
C23 C10 C21 O2 54.85(13)
C11 C10 C21 O2 -67.82(13)
C9 C10 C21 O2 177.38(10)
C5 C7 C12 C13 -63.52(14)
C8 C7 C12 C13 48.28(14)
C9 C7 C12 C13 172.59(10)
C5 C7 C12 C11 169.65(10)
C8 C7 C12 C11 -78.54(12)
C9 C7 C12 C11 45.77(11)
C8 C7 C5 C4 178.87(14)
C9 C7 C5 C4 53.88(18)
C12 C7 C5 C4 -63.13(18)
C8 C7 C5 C6 -0.38(13)
C9 C7 C5 C6 -125.38(11)
C12 C7 C5 C6 117.62(12)
C13 C12 C11 C10 -162.09(10)
C7 C12 C11 C10 -36.73(11)
C23 C10 C11 C12 133.41(10)
C21 C10 C11 C12 -105.62(10)
C9 C10 C11 C12 13.07(11)
C19 C20 C15 C16 -0.5(2)
C19 C20 C15 C9 -179.84(13)
C7 C9 C15 C16 -124.80(13)
C10 C9 C15 C16 107.88(13)
C7 C9 C15 C20 54.56(16)
C10 C9 C15 C20 -72.76(15)
C24 O4 C23 O3 -6.47(19)
C24 O4 C23 C10 170.28(12)
C21 C10 C23 O3 -143.12(12)
C11 C10 C23 O3 -22.13(16)
C9 C10 C23 O3 94.47(14)
C21 C10 C23 O4 40.15(13)
C11 C10 C23 O4 161.14(10)
C9 C10 C23 O4 -82.26(12)
C6 C5 C4 C3 -0.6(2)
C7 C5 C4 C3 -179.72(14)
C4 C5 C6 C1 0.4(2)
C7 C5 C6 C1 179.80(14)
C4 C5 C6 N1 -179.68(13)
C7 C5 C6 N1 -0.33(15)
C8 N1 C6 C1 -179.10(16)
C8 N1 C6 C5 1.03(17)
C6 N1 C8 C7 -1.35(16)
C5 C7 C8 N1 1.12(15)
C9 C7 C8 N1 123.94(13)
C12 C7 C8 N1 -121.50(13)
C11 C12 C13 C14 -16.2(2)
C7 C12 C13 C14 -135.52(16)
C5 C4 C3 C2 0.0(2)
C15 C20 C19 C18 0.2(3)
C5 C6 C1 C2 0.2(2)
N1 C6 C1 C2 -179.66(16)
C20 C15 C16 C17 -0.1(2)
C9 C15 C16 C17 179.32(15)
C20 C19 C18 C17 0.6(3)
C4 C3 C2 C1 0.6(3)
C6 C1 C2 C3 -0.7(3)
C19 C18 C17 C16 -1.2(3)
C15 C16 C17 C18 0.9(3)
